data_4117104
loop_
_publ_author_name
'Myunghyun Paik Suh'
'Kye Young Oh'
'Jae Woo Lee'
'Yeon Young Bae'

_publ_contact_author
;
   Prof. Myunghyun Paik Suh
   Department of Chemistry Education and
   Center for Molecular Catalysis,
   Seoul National University,
   Seoul 151-742, Korea
;
_publ_section_title
;
 Acetamide Coordination in a Nickel(I) Macrocyclic Complex: Synthesis,
 Properties, and X-ray Crystal Structure of a Five-Coordinate Nickel(I)
 Iminol Complex of 1,3,6,8,12,15-Hexaazatricyclo[13.3.1.18,12]icosane
;
_journal_name_full 'Journal of the American Chemical Society'
_journal_page_first 777
_journal_page_last 783
_journal_paper_doi 10.1021/ja953106g
_journal_volume 118
_journal_year 1996
_chemical_formula_sum 'C16 H35 Cl N7 Ni O5'
_chemical_formula_weight 499.67
_chemical_name_systematic
; 
 ? 
;
_space_group_IT_number 61
_symmetry_cell_setting orthorhombic
_symmetry_space_group_name_Hall '-P 2ac 2ab'
_symmetry_space_group_name_H-M 'P b c a'
_atom_sites_solution_hydrogens geom
_atom_sites_solution_primary direct
_atom_sites_solution_secondary difmap
_audit_creation_method SHELXL
_cell_angle_alpha 90.00
_cell_angle_beta 90.00
_cell_angle_gamma 90.00
_cell_formula_units_Z 8
_cell_length_a 10.053(5)
_cell_length_b 14.120(3)
_cell_length_c 31.005(3)
_cell_measurement_temperature 293(2)
_cell_volume 4401(2)
_computing_structure_refinement 'SHELXL-93 (Sheldrick, 1993)'
_computing_structure_solution 'SHELXS-86 (Sheldrick, 1990)'
_diffrn_ambient_temperature 293(2)
_diffrn_radiation_monochromator graphite
_diffrn_radiation_source 'fine-focus sealed tube'
_diffrn_radiation_type MoK\a
_diffrn_radiation_wavelength 0.71073
_diffrn_reflns_av_R_equivalents 0.0000
_diffrn_reflns_av_sigmaI/netI 0.0472
_diffrn_reflns_limit_h_max 11
_diffrn_reflns_limit_h_min 0
_diffrn_reflns_limit_k_max 16
_diffrn_reflns_limit_k_min 0
_diffrn_reflns_limit_l_max 36
_diffrn_reflns_limit_l_min 0
_diffrn_reflns_number 2153
_diffrn_reflns_theta_max 24.94
_diffrn_reflns_theta_min 2.63
_exptl_absorpt_coefficient_mu 1.046
_exptl_absorpt_correction_T_max 1.716
_exptl_absorpt_correction_T_min 0.753
_exptl_absorpt_correction_type refdelf
_exptl_crystal_density_diffrn 1.508
_exptl_crystal_F_000 2120
_refine_diff_density_max 0.323
_refine_diff_density_min -0.323
_refine_diff_density_rms 0.058
_refine_ls_extinction_method none
_refine_ls_goodness_of_fit_all 1.104
_refine_ls_goodness_of_fit_obs 1.111
_refine_ls_matrix_type full
_refine_ls_number_parameters 408
_refine_ls_number_reflns 2153
_refine_ls_number_restraints 0
_refine_ls_restrained_S_all 1.104
_refine_ls_restrained_S_obs 1.111
_refine_ls_R_factor_all 0.0500
_refine_ls_R_factor_obs 0.0447
_refine_ls_shift/esd_max 0.095
_refine_ls_shift/esd_mean 0.003
_refine_ls_structure_factor_coef Fsqd
_refine_ls_weighting_details 'w=1/[\s^2^(Fo^2^)+(0.0493P)^2^+1.7053P] where P=(Fo^2^+2Fc^2^)/3'
_refine_ls_weighting_scheme calc
_refine_ls_wR_factor_all 0.0983
_refine_ls_wR_factor_obs 0.0953
_reflns_number_observed 2025
_reflns_number_total 2153
_reflns_observed_criterion >2sigma(I)
_cod_data_source_file ja953106g.cif
_cod_data_source_block Ni
_cod_depositor_comments
;
The following automatic conversions were performed:

'_refine_ls_weighting_scheme' value 'calc
w=1/[\s^2^(Fo^2^)+(0.0493P)^2^+1.7053P] where P=(Fo^2^+2Fc^2^)/3' was
changed to 'calc'. New tag '_refine_ls_weighting_details' was
created. The value of the new tag was set to
'w=1/[\s^2^(Fo^2^)+(0.0493P)^2^+1.7053P] where P=(Fo^2^+2Fc^2^)/3'.

Automatic conversion script
Id: cif_fix_values 3143 2015-03-26 13:38:13Z robertas 
;
_cod_original_cell_volume 4401.1(24)
_cod_database_code 4117104

loop_
_symmetry_equiv_pos_as_xyz
'x, y, z'
'-x+1/2, -y, z+1/2'
'-x, y+1/2, -z+1/2'
'x+1/2, -y+1/2, -z'
'-x, -y, -z'
'x-1/2, y, -z-1/2'
'x, -y-1/2, z-1/2'
'-x-1/2, y-1/2, z'

loop_
_atom_site_aniso_label
_atom_site_aniso_U_11
_atom_site_aniso_U_22
_atom_site_aniso_U_33
_atom_site_aniso_U_23
_atom_site_aniso_U_13
_atom_site_aniso_U_12
Ni 0.0388(3) 0.0375(4) 0.0398(4) -0.0006(4) 0.0005(3) -0.0025(3)
N1 0.068(3) 0.073(4) 0.040(3) 0.004(3) 0.007(2) -0.014(3)
C2 0.059(4) 0.061(5) 0.060(5) 0.007(4) 0.008(4) -0.013(4)
N3 0.047(3) 0.044(3) 0.041(3) 0.006(2) 0.000(2) -0.005(2)
C4 0.061(4) 0.036(4) 0.049(4) -0.003(3) 0.000(3) -0.016(3)
C5 0.058(4) 0.046(4) 0.046(4) 0.000(3) -0.011(3) -0.017(3)
N6 0.046(3) 0.043(3) 0.045(3) 0.001(3) 0.006(2) -0.001(3)
C7 0.046(3) 0.049(4) 0.051(4) 0.001(3) -0.005(3) 0.008(3)
N8 0.051(3) 0.045(3) 0.058(3) 0.004(3) -0.004(3) 0.007(2)
C9 0.054(4) 0.044(4) 0.077(5) -0.007(4) 0.001(4) 0.004(3)
N10 0.039(3) 0.036(3) 0.064(3) 0.003(2) -0.004(2) -0.001(2)
C11 0.066(4) 0.039(4) 0.068(5) -0.014(4) -0.018(4) -0.002(4)
C12 0.063(4) 0.060(4) 0.060(5) -0.021(4) -0.011(4) 0.004(4)
N13 0.041(3) 0.055(3) 0.048(3) -0.006(2) -0.002(2) -0.001(2)
C14 0.051(4) 0.075(6) 0.048(4) -0.013(4) -0.001(3) 0.000(4)
C15 0.051(4) 0.074(5) 0.048(4) -0.001(4) -0.006(3) -0.001(4)
C16 0.064(4) 0.076(5) 0.051(4) 0.005(5) -0.018(3) 0.010(4)
C17 0.089(6) 0.071(5) 0.044(5) 0.015(4) -0.007(4) 0.003(4)
C18 0.067(4) 0.049(4) 0.069(5) 0.016(4) -0.007(4) 0.004(4)
C19 0.060(4) 0.050(5) 0.069(5) 0.024(4) 0.010(4) 0.000(4)
C20 0.053(4) 0.036(4) 0.093(6) 0.017(4) -0.002(4) -0.007(3)
C21 0.058(4) 0.057(5) 0.062(5) -0.002(4) 0.016(4) 0.008(4)
C22 0.050(3) 0.042(4) 0.048(4) 0.009(3) 0.003(3) 0.006(3)
O23 0.063(3) 0.069(3) 0.052(3) -0.001(2) 0.004(2) 0.006(3)
N24 0.041(3) 0.052(3) 0.042(3) -0.002(2) 0.004(2) 0.000(2)
Cl 0.0519(9) 0.0813(12) 0.0586(11) 0.0050(9) 0.0058(8) -0.0072(9)
O1 0.054(3) 0.157(6) 0.168(6) 0.022(5) -0.003(3) -0.016(3)
O2 0.141(5) 0.074(4) 0.145(6) 0.004(3) 0.004(4) -0.018(4)
O3 0.140(5) 0.148(6) 0.139(6) 0.057(5) -0.070(5) -0.017(5)
O4 0.227(8) 0.125(5) 0.137(6) -0.042(5) 0.107(6) -0.041(5)

loop_
_atom_site_label
_atom_site_type_symbol
_atom_site_fract_x
_atom_site_fract_y
_atom_site_fract_z
_atom_site_U_iso_or_equiv
_atom_site_thermal_displace_type
_atom_site_occupancy
_atom_site_calc_flag
_atom_site_refinement_flags
Ni Ni 0.02218(6) 0.05603(5) 0.11905(2) 0.0387(2) Uani 1 d .
N1 N -0.0714(5) -0.0597(4) 0.2085(2) 0.0604(13) Uani 1 d .
C2 C -0.1233(7) -0.1007(6) 0.1699(2) 0.060(2) Uani 1 d .
N3 N -0.0422(5) -0.0833(3) 0.13024(14) 0.0440(12) Uani 1 d .
C4 C -0.1092(7) -0.1152(4) 0.0902(2) 0.048(2) Uani 1 d .
C5 C -0.1947(6) -0.0356(4) 0.0732(2) 0.050(2) Uani 1 d .
N6 N -0.1107(5) 0.0494(4) 0.0677(2) 0.0443(12) Uani 1 d .
C7 C -0.1936(6) 0.1336(4) 0.0567(2) 0.049(2) Uani 1 d .
N8 N -0.1275(4) 0.2236(3) 0.0587(2) 0.0512(13) Uani 1 d .
C9 C -0.0763(7) 0.2505(5) 0.0996(3) 0.058(2) Uani 1 d .
N10 N 0.0541(4) 0.2054(3) 0.1104(2) 0.0461(12) Uani 1 d .
C11 C 0.1019(7) 0.2389(5) 0.1534(2) 0.058(2) Uani 1 d .
C12 C 0.0289(8) 0.1907(5) 0.1897(2) 0.061(2) Uani 1 d .
N13 N 0.0411(4) 0.0862(3) 0.18572(14) 0.0482(12) Uani 1 d .
C14 C -0.0724(7) 0.0395(6) 0.2097(2) 0.058(2) Uani 1 d .
C15 C 0.1654(6) 0.0528(6) 0.2068(2) 0.057(2) Uani 1 d .
C16 C 0.1767(7) -0.0545(6) 0.2060(2) 0.064(2) Uani 1 d .
C17 C 0.0524(8) -0.0992(6) 0.2256(2) 0.068(2) Uani 1 d .
C18 C -0.0362(7) 0.2447(6) 0.0234(2) 0.062(2) Uani 1 d .
C19 C 0.1052(7) 0.2085(5) 0.0320(2) 0.060(2) Uani 1 d .
C20 C 0.1511(7) 0.2345(5) 0.0769(3) 0.061(2) Uani 1 d .
C21 C 0.3757(7) -0.0005(6) 0.0455(3) 0.059(2) Uani 1 d .
C22 C 0.2307(6) -0.0071(4) 0.0600(2) 0.0469(15) Uani 1 d .
O23 O 0.1458(4) -0.0359(3) 0.03405(14) 0.0613(12) Uani 1 d .
H23 H 0.1306(54) 0.0055(19) 0.0162(14) 0.092 Uiso 1 calc R
N24 N 0.2012(5) 0.0192(3) 0.0995(2) 0.0448(12) Uani 1 d .
Cl Cl -0.4658(2) 0.12523(13) 0.15865(5) 0.0639(5) Uani 1 d .
O1 O -0.3284(5) 0.1422(5) 0.1590(2) 0.127(2) Uani 1 d .
O2 O -0.4951(6) 0.0279(4) 0.1572(2) 0.120(2) Uani 1 d .
O3 O -0.5177(6) 0.1695(5) 0.1224(2) 0.142(3) Uani 1 d .
O4 O -0.5225(8) 0.1646(5) 0.1948(2) 0.163(3) Uani 1 d .
H2A H -0.1343(53) -0.1660(45) 0.1707(18) 0.060(19) Uiso 1 d .
H2B H -0.2049(50) -0.0743(35) 0.1635(16) 0.041(16) Uiso 1 d .
H3 H 0.0377(48) -0.1157(35) 0.1327(15) 0.036(14) Uiso 1 d .
H4A H -0.1596(44) -0.1690(35) 0.0951(15) 0.033(14) Uiso 1 d .
H4B H -0.0365(55) -0.1358(38) 0.0689(18) 0.058(17) Uiso 1 d .
H5A H -0.2711(67) -0.0150(46) 0.0937(21) 0.089(23) Uiso 1 d .
H5B H -0.2364(52) -0.0605(39) 0.0471(18) 0.057(17) Uiso 1 d .
H6 H -0.0648(44) 0.0389(36) 0.0504(15) 0.022(16) Uiso 1 d .
H7A H -0.2667(54) 0.1334(37) 0.0789(17) 0.056(17) Uiso 1 d .
H7B H -0.2225(44) 0.1264(34) 0.0270(16) 0.036(14) Uiso 1 d .
H9A H -0.1360(49) 0.2367(37) 0.1216(17) 0.044(16) Uiso 1 d .
H9B H -0.0710(47) 0.3164(38) 0.1010(16) 0.041(15) Uiso 1 d .
H11A H 0.0945(53) 0.3037(43) 0.1536(17) 0.054(17) Uiso 1 d .
H11B H 0.2020(57) 0.2191(39) 0.1543(18) 0.066(18) Uiso 1 d .
H12A H -0.0616(51) 0.2027(35) 0.1876(15) 0.040(16) Uiso 1 d .
H12B H 0.0632(49) 0.2113(37) 0.2149(17) 0.047(17) Uiso 1 d .
H14A H -0.1467(46) 0.0713(32) 0.1979(14) 0.027(13) Uiso 1 d .
H14B H -0.0625(52) 0.0628(38) 0.2364(18) 0.049(17) Uiso 1 d .
H15A H 0.2307(55) 0.0807(38) 0.1937(17) 0.049(19) Uiso 1 d .
H15B H 0.1644(49) 0.0772(36) 0.2362(18) 0.049(16) Uiso 1 d .
H16A H 0.1937(43) -0.0758(33) 0.1753(17) 0.038(14) Uiso 1 d .
H16B H 0.2460(53) -0.0744(36) 0.2234(16) 0.045(16) Uiso 1 d .
H17A H 0.0535(65) -0.0811(46) 0.2549(24) 0.086(24) Uiso 1 d .
H17B H 0.0537(61) -0.1718(48) 0.2204(18) 0.077(21) Uiso 1 d .
H18A H -0.0765(56) 0.2174(40) -0.0032(19) 0.063(19) Uiso 1 d .
H18B H -0.0308(56) 0.3054(43) 0.0211(17) 0.056(19) Uiso 1 d .
H19A H 0.1631(57) 0.2312(43) 0.0102(19) 0.070(20) Uiso 1 d .
H19B H 0.1027(50) 0.1440(43) 0.0255(16) 0.044(17) Uiso 1 d .
H20A H 0.1599(41) 0.2983(35) 0.0802(14) 0.026(13) Uiso 1 d .
H20B H 0.2350(57) 0.2129(39) 0.0833(17) 0.058(18) Uiso 1 d .
H21A H 0.4415(82) -0.0131(56) 0.0733(26) 0.131(32) Uiso 1 d .
H21B H 0.3928(77) 0.0618(62) 0.0341(26) 0.118(32) Uiso 1 d .
H21C H 0.3874(52) -0.0421(42) 0.0256(18) 0.048(18) Uiso 1 d .
H24 H 0.2641(53) 0.0320(38) 0.1128(17) 0.045(19) Uiso 1 d .

loop_
_atom_type_symbol
_atom_type_description
_atom_type_scat_dispersion_real
_atom_type_scat_dispersion_imag
_atom_type_scat_source
C C 0.0033 0.0016 'International Tables Vol C Tables 4.2.6.8 and 6.1.1.4'
H H 0.0000 0.0000 'International Tables Vol C Tables 4.2.6.8 and 6.1.1.4'
N N 0.0061 0.0033 'International Tables Vol C Tables 4.2.6.8 and 6.1.1.4'
O O 0.0106 0.0060 'International Tables Vol C Tables 4.2.6.8 and 6.1.1.4'
Cl Cl 0.1484 0.1585 'International Tables Vol C Tables 4.2.6.8 and 6.1.1.4'
Ni Ni 0.3393 1.1124 'International Tables Vol C Tables 4.2.6.8 and 6.1.1.4'

loop_
_geom_angle_atom_site_label_1
_geom_angle_atom_site_label_2
_geom_angle_atom_site_label_3
_geom_angle
_geom_angle_publ_flag
N24 Ni N6 109.9(2) yes
N24 Ni N3 94.9(2) yes
N6 Ni N3 83.5(2) yes
N24 Ni N13 105.7(2) yes
N6 Ni N13 144.4(2) yes
N3 Ni N13 93.1(2) yes
N24 Ni N10 94.8(2) yes
N6 Ni N10 92.6(2) yes
N3 Ni N10 170.3(2) yes
N13 Ni N10 84.9(2) yes
C14 N1 C2 115.1(6) yes
C14 N1 C17 112.1(6) yes
C2 N1 C17 117.4(6) yes
N1 C2 N3 115.0(5) yes
N1 C2 H2A 115.0(37) no
N3 C2 H2A 104.5(36) no
N1 C2 H2B 109.9(33) no
N3 C2 H2B 104.1(32) no
H2A C2 H2B 107.5(47) no
C4 N3 C2 112.9(5) yes
C4 N3 Ni 106.7(3) yes
C2 N3 Ni 117.3(4) yes
C4 N3 H3 108.2(30) no
C2 N3 H3 108.8(29) no
Ni N3 H3 102.1(30) no
N3 C4 C5 108.9(5) yes
N3 C4 H4A 111.3(29) no
C5 C4 H4A 110.9(28) no
N3 C4 H4B 107.5(30) no
C5 C4 H4B 113.0(31) no
H4A C4 H4B 105.2(42) no
N6 C5 C4 108.7(5) yes
N6 C5 H5A 105.5(36) no
C4 C5 H5A 114.5(37) no
N6 C5 H5B 116.2(32) no
C4 C5 H5B 105.4(32) no
H5A C5 H5B 106.8(48) no
C5 N6 C7 110.8(5) yes
C5 N6 Ni 108.3(4) yes
C7 N6 Ni 119.8(4) yes
C5 N6 H6 106.7(43) no
C7 N6 H6 110.6(42) no
Ni N6 H6 99.5(38) no
N8 C7 N6 116.0(5) yes
N8 C7 H7A 108.2(31) no
N6 C7 H7A 104.5(30) no
N8 C7 H7B 105.7(29) no
N6 C7 H7B 107.4(29) no
H7A C7 H7B 115.4(40) no
C9 N8 C7 116.3(6) yes
C9 N8 C18 112.8(6) yes
C7 N8 C18 116.1(6) yes
N8 C9 N10 113.8(5) yes
N8 C9 H9A 111.4(31) no
N10 C9 H9A 108.2(32) no
N8 C9 H9B 109.3(33) no
N10 C9 H9B 111.4(31) no
H9A C9 H9B 102.2(46) no
C20 N10 C11 109.0(5) yes
C20 N10 C9 107.6(5) yes
C11 N10 C9 110.3(5) yes
C20 N10 Ni 117.2(4) yes
C11 N10 Ni 104.3(4) yes
C9 N10 Ni 108.4(4) yes
N10 C11 C12 111.6(5) yes
N10 C11 H11A 107.1(35) no
C12 C11 H11A 114.0(35) no
N10 C11 H11B 104.4(31) no
C12 C11 H11B 109.2(31) no
H11A C11 H11B 110.1(48) no
N13 C12 C11 110.3(5) yes
N13 C12 H12A 104.9(32) no
C11 C12 H12A 109.9(31) no
N13 C12 H12B 111.2(34) no
C11 C12 H12B 108.4(34) no
H12A C12 H12B 112.2(46) no
C12 N13 C15 110.3(5) yes
C12 N13 C14 109.3(5) yes
C15 N13 C14 106.3(5) yes
C12 N13 Ni 105.9(4) yes
C15 N13 Ni 116.1(4) yes
C14 N13 Ni 108.9(4) yes
N1 C14 N13 114.7(5) yes
N1 C14 H14A 118.1(28) no
N13 C14 H14A 101.5(28) no
N1 C14 H14B 113.0(36) no
N13 C14 H14B 102.2(35) no
H14A C14 H14B 105.6(45) no
N13 C15 C16 111.9(5) yes
N13 C15 H15A 106.7(37) no
C16 C15 H15A 112.9(38) no
N13 C15 H15B 106.9(30) no
C16 C15 H15B 111.6(32) no
H15A C15 H15B 106.5(48) no
C15 C16 C17 110.2(6) yes
C15 C16 H16A 108.8(28) no
C17 C16 H16A 113.0(27) no
C15 C16 H16B 110.5(33) no
C17 C16 H16B 105.0(33) no
H16A C16 H16B 109.3(41) no
N1 C17 C16 113.2(5) yes
N1 C17 H17A 104.8(42) no
C16 C17 H17A 105.2(42) no
N1 C17 H17B 109.3(35) no
C16 C17 H17B 109.6(35) no
H17A C17 H17B 114.8(52) no
N8 C18 C19 112.5(5) yes
N8 C18 H18A 106.6(34) no
C19 C18 H18A 113.1(33) no
N8 C18 H18B 107.7(40) no
C19 C18 H18B 106.7(40) no
H18A C18 H18B 110.1(51) no
C20 C19 C18 111.3(6) yes
C20 C19 H19A 112.8(37) no
C18 C19 H19A 109.4(36) no
C20 C19 H19B 116.3(33) no
C18 C19 H19B 105.2(33) no
H19A C19 H19B 101.1(50) no
N10 C20 C19 112.1(5) yes
N10 C20 H20A 105.1(30) no
C19 C20 H20A 111.8(30) no
N10 C20 H20B 111.2(35) no
C19 C20 H20B 113.5(35) no
H20A C20 H20B 102.4(45) no
C22 C21 H21A 109.5(42) no
C22 C21 H21B 109.5(48) no
H21A C21 H21B 109.1(61) no
C22 C21 H21C 107.5(37) no
H21A C21 H21C 111.5(55) no
H21B C21 H21C 109.7(63) no
O23 C22 N24 122.8(5) yes
O23 C22 C21 119.0(6) yes
N24 C22 C21 118.2(6) yes
C22 O23 H23 109.5(3) no
C22 N24 Ni 124.6(4) yes
C22 N24 H24 112.1(40) no
Ni N24 H24 121.4(40) no
O4 Cl O3 108.8(5) yes
O4 Cl O1 109.5(4) yes
O3 Cl O1 107.4(4) yes
O4 Cl O2 109.5(4) yes
O3 Cl O2 109.6(4) yes
O1 Cl O2 111.9(4) yes

loop_
_geom_bond_atom_site_label_1
_geom_bond_atom_site_label_2
_geom_bond_distance
_geom_bond_publ_flag
Ni N24 1.969(5) yes
Ni N6 2.081(5) yes
Ni N3 2.099(4) yes
Ni N13 2.119(4) yes
Ni N10 2.151(4) yes
N1 C14 1.401(9) yes
N1 C2 1.429(8) yes
N1 C17 1.464(9) yes
C2 N3 1.495(8) yes
C2 H2A 0.93(6) no
C2 H2B 0.92(5) no
N3 C4 1.482(7) yes
N3 H3 0.93(5) no
C4 C5 1.510(8) yes
C4 H4A 0.92(5) no
C4 H4B 1.03(6) no
C5 N6 1.476(7) yes
C5 H5A 1.04(7) no
C5 H5B 0.98(5) no
N6 C7 1.491(7) yes
N6 H6 0.72(4) no
C7 N8 1.435(7) yes
C7 H7A 1.01(5) no
C7 H7B 0.97(5) no
N8 C9 1.420(8) yes
N8 C18 1.459(8) yes
C9 N10 1.495(7) yes
C9 H9A 0.93(5) no
C9 H9B 0.93(5) no
N10 C20 1.482(8) yes
N10 C11 1.495(7) yes
C11 C12 1.506(9) yes
C11 H11A 0.92(6) no
C11 H11B 1.04(6) no
C12 N13 1.486(8) yes
C12 H12A 0.93(5) no
C12 H12B 0.90(5) no
N13 C15 1.487(7) yes
N13 C14 1.512(8) yes
C14 H14A 0.95(5) no
C14 H14B 0.90(5) no
C15 C16 1.520(10) yes
C15 H15A 0.87(5) no
C15 H15B 0.98(5) no
C16 C17 1.526(10) yes
C16 H16A 1.01(5) no
C16 H16B 0.92(5) no
C17 H17A 0.94(7) no
C17 H17B 1.04(6) no
C18 C19 1.534(9) yes
C18 H18A 0.99(6) no
C18 H18B 0.86(6) no
C19 C20 1.511(10) yes
C19 H19A 0.95(6) no
C19 H19B 0.93(6) no
C20 H20A 0.91(5) no
C20 H20B 0.92(5) no
C21 C22 1.528(9) yes
C21 H21A 1.10(8) no
C21 H21B 0.96(9) no
C21 H21C 0.86(6) no
C22 O23 1.242(7) yes
C22 N24 1.314(7) yes
O23 H23 0.82 no
N24 H24 0.77(5) no
Cl O4 1.376(6) yes
Cl O3 1.389(6) yes
Cl O1 1.402(5) yes
Cl O2 1.406(6) yes

loop_
_geom_torsion_atom_site_label_1
_geom_torsion_atom_site_label_2
_geom_torsion_atom_site_label_3
_geom_torsion_atom_site_label_4
_geom_torsion
_geom_torsion_publ_flag
Ni N3 C4 C5 -42.0(6) no
N3 C4 C5 N6 55.0(7) no
C4 C5 N6 Ni -38.9(6) no
C5 N6 Ni N3 12.5(4) no
N6 Ni N3 C4 16.3(4) no
Ni N10 C11 C12 -39.0(6) no
N10 C11 C12 N13 55.9(8) no
C11 C12 N13 Ni -40.2(6) no
C12 N13 Ni N10 14.6(4) no
N13 Ni N10 C11 12.8(4) no
Ni N6 C7 N8 41.2(7) no
N6 C7 N8 C9 -61.4(7) no
C7 N8 C9 N10 80.2(7) no
N8 C9 N10 Ni -67.5(6) no
C9 N10 Ni N6 39.8(4) no
N10 Ni N6 C7 -30.2(4) no
Ni N13 C14 N1 65.1(6) no
N13 C14 N1 C2 -80.4(7) no
C14 N1 C2 N3 67.1(8) no
N1 C2 N3 Ni -47.2(8) no
C2 N3 Ni N13 32.9(4) no
N3 Ni N13 C14 -38.5(4) no
N10 C9 N8 C18 -57.6(8) no
C9 N8 C18 C19 49.6(8) no
N8 C18 C19 C20 -46.8(8) no
C18 C19 C20 N10 51.9(8) no
C19 C20 N10 C9 -56.7(7) no
C20 N10 C9 N8 60.1(7) no
N13 C14 N1 C17 57.4(7) no
C14 N1 C17 C16 -50.2(8) no
N1 C17 C16 C15 48.3(8) no
C17 C16 C15 N13 -54.1(8) no
C16 C15 N13 C14 57.8(7) no
C15 N13 C14 N1 -60.6(7) no
N24 C22 O23 H23 105.1(57) no
O23 C22 N24 H24 175.7(43) no
C21 C22 N24 H24 -5.1(45) no
N24 C22 C21 H21A 32.0(45) no
N24 C22 C21 H21B -87.6(52) no
N24 C22 C21 H21C 153.2(41) no
